data_7212881
loop_
_publ_author_name
'Jayanty, Subbalakshmi'
'Akutagawa, Tomoyuki'
'Nakamura, Takayoshi'

_publ_section_title
;
 Highly polar 7,7-bis(N,N-dimethylpiperazinium)-8,8-dicyanoquinodimethane
 in [Ni(dmit)2]&#x2212; salt: crystal structure and magnetic properties
;
_journal_issue 12
_journal_name_full CrystEngComm
_journal_page_first 4087
_journal_paper_doi 10.1039/c0ce00322k
_journal_volume 12
_journal_year 2010
_chemical_formula_moiety 'C35 H36 N6 Ni2 O S20 '
_chemical_formula_sum 'C35 H36 N6 Ni2 O S20'
_chemical_formula_weight 1315.31
_space_group_IT_number 2
_symmetry_cell_setting triclinic
_symmetry_Int_Tables_number 2
_symmetry_space_group_name_Hall '-P 1'
_symmetry_space_group_name_H-M 'P -1'
_cell_angle_alpha 76.003(11)
_cell_angle_beta 78.762(10)
_cell_angle_gamma 71.809(10)
_cell_formula_units_Z 2
_cell_length_a 11.965(3)
_cell_length_b 13.810(4)
_cell_length_c 17.296(4)
_cell_measurement_reflns_used 31141
_cell_measurement_temperature 100
_cell_measurement_theta_max 27.6
_cell_measurement_theta_min 3.0
_cell_volume 2612.3(12)
_computing_cell_refinement PROCESS-AUTO
_computing_data_collection PROCESS-AUTO
_computing_data_reduction CrystalStructure
_computing_publication_material 'CrystalStructure 3.8'
_computing_structure_refinement CRYSTALS
_computing_structure_solution SHELXS97
_diffrn_ambient_temperature 100
_diffrn_detector_area_resol_mean 10.00
_diffrn_measured_fraction_theta_full 0.992
_diffrn_measured_fraction_theta_max 0.992
_diffrn_measurement_device_type 'Rigaku RAXIS-RAPID'
_diffrn_measurement_method \w
_diffrn_radiation_type 'Mo K\a'
_diffrn_radiation_wavelength 0.71075
_diffrn_reflns_av_R_equivalents 0.038
_diffrn_reflns_limit_h_max 15
_diffrn_reflns_limit_h_min -15
_diffrn_reflns_limit_k_max 17
_diffrn_reflns_limit_k_min -17
_diffrn_reflns_limit_l_max 22
_diffrn_reflns_limit_l_min -21
_diffrn_reflns_number 43531
_diffrn_reflns_theta_full 27.48
_diffrn_reflns_theta_max 27.48
_exptl_absorpt_coefficient_mu 1.558
_exptl_absorpt_correction_T_max 0.792
_exptl_absorpt_correction_T_min 0.579
_exptl_absorpt_correction_type multi-scan
_exptl_absorpt_process_details
;
Higashi, T. (1995). Program for Absorption Correction.
Rigaku Corporation, Tokyo, Japan.
;
_exptl_crystal_colour black
_exptl_crystal_density_diffrn 1.672
_exptl_crystal_density_method 'not measured'
_exptl_crystal_description block
_exptl_crystal_F_000 1344.00
_exptl_crystal_size_max 0.40
_exptl_crystal_size_mid 0.30
_exptl_crystal_size_min 0.15
_refine_diff_density_max 0.49
_refine_diff_density_min -0.39
_refine_ls_extinction_method none
_refine_ls_goodness_of_fit_ref 1.067
_refine_ls_hydrogen_treatment refall
_refine_ls_number_parameters 619
_refine_ls_number_reflns 8142
_refine_ls_R_factor_gt 0.0317
_refine_ls_shift/su_max 0.0000
_refine_ls_structure_factor_coef Fsqd
_refine_ls_weighting_details
;
Chebychev polynomial with 3 parameters (Carruthers & Watkin, 1979)
982.1980 1360.8700 403.3650
;
_refine_ls_weighting_scheme calc
_refine_ls_wR_factor_ref 0.0510
_reflns_number_gt 8108
_reflns_number_total 11876
_reflns_threshold_expression F^2^>2.0\s(F^2^)
_cod_data_source_file c0ce00322k.txt
_cod_data_source_block 2june
_cod_original_cell_volume 2612.2(12)
_cod_original_formula_sum 'C35 H36 N6 Ni2 O S20 '
_cod_database_code 7212881

loop_
_symmetry_equiv_pos_site_id
_symmetry_equiv_pos_as_xyz
1 +X,+Y,+Z
2 -X,-Y,-Z

loop_
_atom_site_label
_atom_site_type_symbol
_atom_site_fract_x
_atom_site_fract_y
_atom_site_fract_z
_atom_site_U_iso_or_equiv
_atom_site_adp_type
_atom_site_occupancy
_atom_site_symmetry_multiplicity
_atom_site_calc_flag
_atom_site_refinement_flags
Ni(1) Ni 0.12690(3) 0.53938(3) 0.62461(2) 0.04149(8) Uani 1.00 1 d .
Ni(2) Ni 0.0000 0.0000 0.0000 0.04003(11) Uani 1.00 2 d S
Ni(3) Ni 0.0000 0.5000 0.0000 0.03266(10) Uani 1.00 2 d S
S(1) S 0.22972(7) 0.46757(7) 0.52510(5) 0.0594(2) Uani 1.00 1 d .
S(2) S 0.49041(7) 0.35390(8) 0.49553(6) 0.0717(2) Uani 1.00 1 d .
S(3) S 0.73361(8) 0.26736(8) 0.53966(8) 0.0856(3) Uani 1.00 1 d .
S(4) S 0.53052(8) 0.36643(8) 0.65151(6) 0.0741(2) Uani 1.00 1 d .
S(5) S 0.27275(7) 0.48026(6) 0.69527(5) 0.0579(2) Uani 1.00 1 d .
S(6) S 0.01723(6) 0.60556(6) 0.72514(4) 0.05003(19) Uani 1.00 1 d .
S(7) S -0.24329(7) 0.72790(6) 0.74649(5) 0.0548(2) Uani 1.00 1 d .
S(8) S -0.47101(7) 0.84474(8) 0.68095(6) 0.0695(2) Uani 1.00 1 d .
S(9) S -0.26870(6) 0.72591(6) 0.58390(5) 0.0544(2) Uani 1.00 1 d .
S(10) S -0.01418(6) 0.60088(6) 0.55133(4) 0.0531(2) Uani 1.00 1 d .
S(11) S 0.17271(6) -0.08869(5) 0.03156(4) 0.04789(18) Uani 1.00 1 d .
S(12) S 0.36715(7) -0.02473(6) 0.07913(5) 0.0576(2) Uani 1.00 1 d .
S(13) S 0.46928(9) 0.13248(8) 0.10798(6) 0.0788(3) Uani 1.00 1 d .
S(14) S 0.23182(7) 0.19181(6) 0.05648(5) 0.0552(2) Uani 1.00 1 d .
S(15) S 0.02844(6) 0.14561(5) 0.00477(4) 0.04856(18) Uani 1.00 1 d .
S(16) S 0.13990(5) 0.49984(6) 0.06217(4) 0.04589(18) Uani 1.00 1 d .
S(17) S 0.40588(5) 0.42679(6) 0.02430(4) 0.04656(18) Uani 1.00 1 d .
S(18) S 0.62873(6) 0.32772(7) -0.06930(5) 0.0646(2) Uani 1.00 1 d .
S(19) S 0.39271(6) 0.35514(6) -0.11628(4) 0.04551(17) Uani 1.00 1 d .
S(20) S 0.12313(5) 0.42406(5) -0.09125(4) 0.03945(16) Uani 1.00 1 d .
O(1) O 0.2929(2) 0.1027(2) 0.7716(2) 0.1015(11) Uani 1.00 1 d .
N(1) N 0.4733(3) -0.1070(2) 0.2950(2) 0.1004(11) Uani 1.00 1 d .
N(2) N 0.1119(2) 0.0729(2) 0.23817(15) 0.0703(9) Uani 1.00 1 d .
N(3) N 0.06811(18) 0.11734(16) 0.69356(11) 0.0394(5) Uani 1.00 1 d .
N(4) N 0.15318(18) -0.06267(15) 0.71626(11) 0.0365(5) Uani 1.00 1 d .
N(5) N -0.0935(2) 0.31325(16) 0.72720(13) 0.0466(6) Uani 1.00 1 d .
N(6) N 0.2673(2) -0.26565(16) 0.80664(13) 0.0441(6) Uani 1.00 1 d .
C(1) C 0.3672(2) 0.4158(2) 0.55571(19) 0.0540(8) Uani 1.00 1 d .
C(2) C 0.5924(2) 0.3254(2) 0.5619(2) 0.0649(10) Uani 1.00 1 d .
C(3) C 0.3857(2) 0.4217(2) 0.62910(19) 0.0533(8) Uani 1.00 1 d .
C(4) C -0.1176(2) 0.6634(2) 0.68954(15) 0.0422(6) Uani 1.00 1 d .
C(5) C -0.3342(2) 0.7693(2) 0.67188(18) 0.0498(7) Uani 1.00 1 d .
C(6) C -0.1297(2) 0.6615(2) 0.61390(15) 0.0423(6) Uani 1.00 1 d .
C(7) C 0.2290(2) 0.0041(2) 0.04853(14) 0.0445(7) Uani 1.00 1 d .
C(8) C 0.3623(2) 0.1013(2) 0.08332(17) 0.0557(8) Uani 1.00 1 d .
C(9) C 0.1652(2) 0.1057(2) 0.03765(14) 0.0442(7) Uani 1.00 1 d .
C(10) C 0.26488(19) 0.44530(18) 0.00244(14) 0.0347(5) Uani 1.00 1 d .
C(11) C 0.4833(2) 0.3677(2) -0.05436(16) 0.0441(6) Uani 1.00 1 d .
C(12) C 0.2575(2) 0.41244(18) -0.06408(14) 0.0347(5) Uani 1.00 1 d .
C(13) C 0.3787(3) -0.0586(2) 0.31187(18) 0.0657(10) Uani 1.00 1 d .
C(14) C 0.1826(2) 0.0389(2) 0.28127(16) 0.0542(8) Uani 1.00 1 d .
C(15) C 0.2646(2) -0.0003(2) 0.33694(16) 0.0510(7) Uani 1.00 1 d .
C(16) C 0.2324(2) 0.0157(2) 0.41832(15) 0.0418(6) Uani 1.00 1 d .
C(17) C 0.3139(2) -0.0272(2) 0.47430(15) 0.0481(7) Uani 1.00 1 d .
C(18) C 0.2814(2) -0.0202(2) 0.55346(15) 0.0457(7) Uani 1.00 1 d .
C(19) C 0.1660(2) 0.03327(19) 0.58076(14) 0.0378(6) Uani 1.00 1 d .
C(20) C 0.0859(2) 0.08245(19) 0.52495(14) 0.0393(6) Uani 1.00 1 d .
C(21) C 0.1186(2) 0.0735(2) 0.44595(14) 0.0415(6) Uani 1.00 1 d .
C(22) C 0.1281(2) 0.02978(18) 0.66658(14) 0.0349(6) Uani 1.00 1 d .
C(23) C 0.0955(2) 0.2170(2) 0.65711(16) 0.0478(7) Uani 1.00 1 d .
C(24) C -0.0127(2) 0.3065(2) 0.64935(16) 0.0502(7) Uani 1.00 1 d .
C(25) C -0.2051(3) 0.3983(2) 0.7094(2) 0.0789(11) Uani 1.00 1 d .
C(26) C -0.0429(3) 0.3384(2) 0.78938(19) 0.0730(11) Uani 1.00 1 d .
C(27) C -0.1232(2) 0.2111(2) 0.75524(16) 0.0477(7) Uani 1.00 1 d .
C(28) C -0.0140(2) 0.1213(2) 0.76870(14) 0.0441(6) Uani 1.00 1 d .
C(29) C 0.1576(2) -0.15966(19) 0.69197(15) 0.0402(6) Uani 1.00 1 d .
C(30) C 0.2626(2) -0.2465(2) 0.71738(15) 0.0435(7) Uani 1.00 1 d .
C(31) C 0.3809(2) -0.3444(2) 0.8261(2) 0.0682(10) Uani 1.00 1 d .
C(32) C 0.1669(2) -0.3067(2) 0.85423(17) 0.0584(9) Uani 1.00 1 d .
C(33) C 0.2643(2) -0.1649(2) 0.82752(15) 0.0452(7) Uani 1.00 1 d .
C(34) C 0.1580(2) -0.07672(19) 0.80285(14) 0.0405(6) Uani 1.00 1 d .
C(36) C 0.2957(3) 0.1416(4) 0.8369(2) 0.1050(17) Uani 1.00 1 d .
H(1) H 0.3936 -0.0619 0.4568 0.052 Uiso 1.00 1 c R
H(2) H 0.3378 -0.0519 0.5903 0.051 Uiso 1.00 1 c R
H(3) H 0.0084 0.1224 0.5418 0.045 Uiso 1.00 1 c R
H(4) H 0.0627 0.1071 0.4089 0.049 Uiso 1.00 1 c R
H(5) H 0.1431 0.2288 0.6899 0.057 Uiso 1.00 1 c R
H(6) H 0.1384 0.2122 0.6052 0.057 Uiso 1.00 1 c R
H(7) H -0.0548 0.2994 0.6108 0.059 Uiso 1.00 1 c R
H(8) H 0.0109 0.3687 0.6314 0.059 Uiso 1.00 1 c R
H(9) H -0.1754 0.2130 0.8042 0.055 Uiso 1.00 1 c R
H(10) H -0.1612 0.2012 0.7156 0.055 Uiso 1.00 1 c R
H(11) H -0.0361 0.0583 0.7857 0.051 Uiso 1.00 1 c R
H(12) H 0.0238 0.1300 0.8090 0.050 Uiso 1.00 1 c R
H(13) H 0.0875 -0.1792 0.7161 0.050 Uiso 1.00 1 c R
H(14) H 0.1617 -0.1473 0.6351 0.050 Uiso 1.00 1 c R
H(15) H 0.3327 -0.2295 0.6894 0.053 Uiso 1.00 1 c R
H(16) H 0.2586 -0.3081 0.7041 0.053 Uiso 1.00 1 c R
H(17) H 0.2629 -0.1754 0.8840 0.056 Uiso 1.00 1 c R
H(18) H 0.3341 -0.1462 0.8011 0.056 Uiso 1.00 1 c R
H(19) H 0.1639 -0.0146 0.8141 0.049 Uiso 1.00 1 c R
H(20) H 0.0878 -0.0921 0.8323 0.049 Uiso 1.00 1 c R
H(21) H -0.1965 0.4624 0.7147 0.086 Uiso 1.00 1 c R
H(22) H -0.2703 0.3830 0.7461 0.086 Uiso 1.00 1 c R
H(23) H -0.2187 0.4032 0.6561 0.086 Uiso 1.00 1 c R
H(24) H -0.0002 0.2759 0.8205 0.092 Uiso 1.00 1 c R
H(25) H -0.1052 0.3756 0.8234 0.092 Uiso 1.00 1 c R
H(26) H 0.0092 0.3798 0.7639 0.092 Uiso 1.00 1 c R
H(27) H 0.3698 -0.4119 0.8381 0.079 Uiso 1.00 1 c R
H(28) H 0.4047 -0.3321 0.8713 0.078 Uiso 1.00 1 c R
H(29) H 0.4404 -0.3396 0.7813 0.079 Uiso 1.00 1 c R
H(30) H 0.1005 -0.2502 0.8654 0.070 Uiso 1.00 1 c R
H(31) H 0.1908 -0.3501 0.9033 0.070 Uiso 1.00 1 c R
H(32) H 0.1456 -0.3458 0.8240 0.070 Uiso 1.00 1 c R
H(33) H 0.3661 0.1623 0.8302 0.125 Uiso 1.00 1 c R
H(34) H 0.2939 0.0891 0.8839 0.125 Uiso 1.00 1 c R
H(35) H 0.2285 0.1997 0.8421 0.125 Uiso 1.00 1 c R
H(36) H 0.365(3) 0.097(3) 0.741(2) 0.097(14) Uiso 1.00 1 c .

loop_
_atom_site_aniso_label
_atom_site_aniso_U_11
_atom_site_aniso_U_22
_atom_site_aniso_U_33
_atom_site_aniso_U_12
_atom_site_aniso_U_13
_atom_site_aniso_U_23
Ni(1) 0.04117(18) 0.04168(18) 0.04377(18) -0.01220(14) -0.01224(14) -0.00605(14)
Ni(2) 0.0423(2) 0.0380(2) 0.0306(2) -0.0040(2) -0.00067(18) -0.00243(18)
Ni(3) 0.0250(2) 0.0376(2) 0.0357(2) -0.00739(17) -0.00554(16) -0.00788(18)
S(1) 0.0451(3) 0.0828(5) 0.0553(4) -0.0148(3) -0.0092(3) -0.0242(4)
S(2) 0.0480(4) 0.0885(6) 0.0817(6) -0.0156(4) 0.0007(4) -0.0336(5)
S(3) 0.0473(4) 0.0711(6) 0.1384(9) -0.0059(4) -0.0076(5) -0.0377(6)
S(4) 0.0506(4) 0.0751(5) 0.0952(6) 0.0022(4) -0.0274(4) -0.0253(5)
S(5) 0.0517(4) 0.0620(4) 0.0594(4) 0.0003(3) -0.0229(3) -0.0193(3)
S(6) 0.0469(3) 0.0578(4) 0.0464(3) -0.0054(3) -0.0192(3) -0.0137(3)
S(7) 0.0466(3) 0.0643(4) 0.0523(4) -0.0059(3) -0.0119(3) -0.0170(3)
S(8) 0.0379(3) 0.0827(6) 0.0830(5) -0.0095(3) -0.0119(3) -0.0135(4)
S(9) 0.0451(3) 0.0669(4) 0.0513(4) -0.0107(3) -0.0192(3) -0.0076(3)
S(10) 0.0481(3) 0.0708(4) 0.0376(3) -0.0095(3) -0.0125(2) -0.0090(3)
S(11) 0.0496(3) 0.0399(3) 0.0463(3) -0.0001(2) -0.0096(2) -0.0076(2)
S(12) 0.0513(4) 0.0570(4) 0.0607(4) -0.0041(3) -0.0154(3) -0.0123(3)
S(13) 0.0733(5) 0.0847(6) 0.0897(6) -0.0275(5) -0.0247(5) -0.0191(5)
S(14) 0.0629(4) 0.0466(4) 0.0535(4) -0.0178(3) -0.0094(3) -0.0005(3)
S(15) 0.0483(3) 0.0385(3) 0.0491(3) -0.0053(2) -0.0047(3) -0.0007(2)
S(16) 0.0289(2) 0.0672(4) 0.0470(3) -0.0083(2) -0.0058(2) -0.0271(3)
S(17) 0.0271(2) 0.0594(4) 0.0553(3) -0.0059(2) -0.0111(2) -0.0184(3)
S(18) 0.0276(3) 0.0773(5) 0.0800(5) 0.0036(3) -0.0055(3) -0.0241(4)
S(19) 0.0328(3) 0.0523(4) 0.0479(3) -0.0036(2) -0.0019(2) -0.0166(3)
S(20) 0.0301(2) 0.0499(3) 0.0402(3) -0.0071(2) -0.0076(2) -0.0150(2)
O(1) 0.0705(18) 0.152(2) 0.096(2) -0.0530(19) -0.0186(16) -0.014(2)
N(1) 0.085(2) 0.095(2) 0.085(2) -0.0006(19) 0.0350(18) -0.0185(19)
N(2) 0.0651(17) 0.115(2) 0.0438(14) -0.0394(16) 0.0002(12) -0.0266(15)
N(3) 0.0479(12) 0.0362(11) 0.0307(9) -0.0150(9) 0.0024(8) -0.0019(8)
N(4) 0.0448(11) 0.0352(10) 0.0300(9) -0.0116(8) -0.0068(8) -0.0053(8)
N(5) 0.0607(14) 0.0357(11) 0.0385(11) -0.0101(10) -0.0018(10) -0.0065(9)
N(6) 0.0511(12) 0.0378(11) 0.0413(11) -0.0109(9) -0.0132(9) 0.0001(9)
C(1) 0.0427(15) 0.0574(18) 0.0663(18) -0.0170(13) -0.0053(13) -0.0173(14)
C(2) 0.0509(17) 0.0503(18) 0.096(2) -0.0162(14) -0.0081(16) -0.0173(17)
C(3) 0.0423(14) 0.0484(16) 0.0702(19) -0.0088(12) -0.0150(13) -0.0122(14)
C(4) 0.0417(13) 0.0410(13) 0.0451(14) -0.0115(11) -0.0118(11) -0.0056(11)
C(5) 0.0417(14) 0.0484(15) 0.0614(17) -0.0178(12) -0.0118(12) -0.0037(13)
C(6) 0.0409(13) 0.0454(14) 0.0416(13) -0.0134(11) -0.0134(10) -0.0019(11)
C(7) 0.0472(14) 0.0469(15) 0.0325(12) -0.0064(12) -0.0049(10) -0.0040(10)
C(8) 0.0620(18) 0.0610(18) 0.0420(14) -0.0189(15) -0.0035(13) -0.0066(13)
C(9) 0.0513(15) 0.0430(14) 0.0323(12) -0.0119(12) -0.0013(10) -0.0012(10)
C(10) 0.0232(10) 0.0369(12) 0.0417(12) -0.0058(9) -0.0072(9) -0.0045(10)
C(11) 0.0325(12) 0.0423(14) 0.0507(14) -0.0040(10) -0.0066(10) -0.0042(11)
C(12) 0.0284(11) 0.0335(12) 0.0389(12) -0.0068(9) -0.0050(9) -0.0032(9)
C(13) 0.079(2) 0.065(2) 0.0423(16) -0.0168(17) 0.0128(15) -0.0105(14)
C(14) 0.0644(18) 0.072(2) 0.0352(13) -0.0363(16) 0.0110(13) -0.0174(13)
C(15) 0.0573(17) 0.0538(17) 0.0381(13) -0.0168(13) 0.0048(12) -0.0087(12)
C(16) 0.0476(14) 0.0394(13) 0.0342(12) -0.0134(11) 0.0012(10) -0.0029(10)
C(17) 0.0401(13) 0.0492(15) 0.0407(13) -0.0018(11) 0.0031(11) -0.0029(11)
C(18) 0.0399(13) 0.0483(15) 0.0394(13) -0.0050(11) -0.0065(10) 0.0002(11)
C(19) 0.0419(13) 0.0372(13) 0.0308(11) -0.0100(10) -0.0039(9) -0.0019(9)
C(20) 0.0363(12) 0.0415(13) 0.0355(12) -0.0070(10) -0.0032(9) -0.0055(10)
C(21) 0.0423(13) 0.0444(14) 0.0350(12) -0.0107(11) -0.0076(10) -0.0019(10)
C(22) 0.0338(11) 0.0359(12) 0.0331(11) -0.0094(9) -0.0043(9) -0.0035(9)
C(23) 0.0569(16) 0.0396(14) 0.0451(14) -0.0204(12) 0.0042(12) -0.0043(11)
C(24) 0.0674(18) 0.0391(14) 0.0411(14) -0.0197(13) -0.0015(12) -0.0004(11)
C(25) 0.082(2) 0.0500(19) 0.082(2) 0.0018(17) -0.0050(19) -0.0019(17)
C(26) 0.118(3) 0.057(2) 0.0543(18) -0.030(2) -0.0141(19) -0.0203(15)
C(27) 0.0558(16) 0.0399(14) 0.0407(14) -0.0134(12) 0.0086(11) -0.0076(11)
C(28) 0.0561(15) 0.0375(13) 0.0328(12) -0.0141(11) 0.0061(11) -0.0041(10)
C(29) 0.0506(14) 0.0377(13) 0.0362(12) -0.0156(11) -0.0105(10) -0.0059(10)
C(30) 0.0544(15) 0.0360(13) 0.0418(13) -0.0126(11) -0.0080(11) -0.0091(10)
C(31) 0.069(2) 0.0550(19) 0.071(2) -0.0007(15) -0.0297(17) -0.0004(16)
C(32) 0.077(2) 0.0479(17) 0.0497(16) -0.0262(15) -0.0066(14) 0.0022(13)
C(33) 0.0564(16) 0.0450(14) 0.0384(13) -0.0180(12) -0.0131(11) -0.0051(11)
C(34) 0.0539(15) 0.0388(13) 0.0294(11) -0.0146(11) -0.0083(10) -0.0034(9)
C(36) 0.073(2) 0.156(4) 0.083(2) -0.022(2) 0.005(2) -0.043(3)

loop_
_atom_type_symbol
_atom_type_description
_atom_type_scat_dispersion_real
_atom_type_scat_dispersion_imag
_atom_type_scat_source
C C 0.003 0.002
;
International Tables for Crystallography
(1992, Vol. C, Tables 4.2.6.8 and 6.1.1.4)
;
H H 0.000 0.000
;
International Tables for Crystallography
(1992, Vol. C, Table 6.1.1.4)
;
N N 0.006 0.003
;
International Tables for Crystallography
(1992, Vol. C, Tables 4.2.6.8 and 6.1.1.4)
;
Ni Ni 0.339 1.112
;
International Tables for Crystallography
(1992, Vol. C, Tables 4.2.6.8 and 6.1.1.4)
;
S S 0.125 0.123
;
International Tables for Crystallography
(1992, Vol. C, Tables 4.2.6.8 and 6.1.1.4)
;
O O 0.011 0.006
;
International Tables for Crystallography
(1992, Vol. C, Tables 4.2.6.8 and 6.1.1.4)
;

loop_
_geom_angle_atom_site_label_1
_geom_angle_atom_site_label_2
_geom_angle_atom_site_label_3
_geom_angle
_geom_angle_publ_flag
_geom_angle_site_symmetry_1
_geom_angle_site_symmetry_3
S(1) Ni(1) S(5) 93.01(3) yes . .
S(1) Ni(1) S(6) 176.68(4) yes . .
S(1) Ni(1) S(10) 86.00(3) yes . .
S(5) Ni(1) S(6) 88.45(3) yes . .
S(5) Ni(1) S(10) 178.01(3) yes . .
S(6) Ni(1) S(10) 92.62(2) yes . .
S(11) Ni(2) S(11) 180.00(3) yes . 2_555
S(11) Ni(2) S(15) 92.92(2) yes . .
S(11) Ni(2) S(15) 87.08(2) yes . 2_555
S(11) Ni(2) S(15) 87.08(2) yes 2_555 .
S(11) Ni(2) S(15) 92.92(2) yes 2_555 2_555
S(15) Ni(2) S(15) 180.00(3) yes . 2_555
S(16) Ni(3) S(16) 180.00(3) yes . 2_565
S(16) Ni(3) S(20) 93.13(2) yes . .
S(16) Ni(3) S(20) 86.87(2) yes . 2_565
S(16) Ni(3) S(20) 86.87(2) yes 2_565 .
S(16) Ni(3) S(20) 93.13(2) yes 2_565 2_565
S(20) Ni(3) S(20) 180.00(3) yes . 2_565
Ni(1) S(1) C(1) 102.22(12) yes . .
C(1) S(2) C(2) 97.20(16) yes . .
C(2) S(4) C(3) 97.59(16) yes . .
Ni(1) S(5) C(3) 101.74(11) yes . .
Ni(1) S(6) C(4) 102.36(9) yes . .
C(4) S(7) C(5) 96.32(13) yes . .
C(5) S(9) C(6) 96.84(13) yes . .
Ni(1) S(10) C(6) 102.88(9) yes . .
Ni(2) S(11) C(7) 102.84(8) yes . .
C(7) S(12) C(8) 97.39(14) yes . .
C(8) S(14) C(9) 97.31(15) yes . .
Ni(2) S(15) C(9) 102.31(10) yes . .
Ni(3) S(16) C(10) 102.17(10) yes . .
C(10) S(17) C(11) 97.44(13) yes . .
C(11) S(19) C(12) 97.08(12) yes . .
Ni(3) S(20) C(12) 102.11(8) yes . .
C(22) N(3) C(23) 121.66(19) yes . .
C(22) N(3) C(28) 124.3(2) yes . .
C(23) N(3) C(28) 113.2(2) yes . .
C(22) N(4) C(29) 122.2(2) yes . .
C(22) N(4) C(34) 124.1(2) yes . .
C(29) N(4) C(34) 112.89(18) yes . .
C(24) N(5) C(25) 107.4(2) yes . .
C(24) N(5) C(26) 113.9(2) yes . .
C(24) N(5) C(27) 106.6(2) yes . .
C(25) N(5) C(26) 108.0(2) yes . .
C(25) N(5) C(27) 109.0(2) yes . .
C(26) N(5) C(27) 111.8(2) yes . .
C(30) N(6) C(31) 109.1(2) yes . .
C(30) N(6) C(32) 111.3(2) yes . .
C(30) N(6) C(33) 108.02(18) yes . .
C(31) N(6) C(32) 108.1(2) yes . .
C(31) N(6) C(33) 108.9(2) yes . .
C(32) N(6) C(33) 111.4(2) yes . .
S(1) C(1) S(2) 122.7(2) yes . .
S(1) C(1) C(3) 120.9(2) yes . .
S(2) C(1) C(3) 116.4(2) yes . .
S(2) C(2) S(3) 122.4(2) yes . .
S(2) C(2) S(4) 113.11(16) yes . .
S(3) C(2) S(4) 124.4(2) yes . .
S(4) C(3) S(5) 122.5(2) yes . .
S(4) C(3) C(1) 115.7(2) yes . .
S(5) C(3) C(1) 121.8(2) yes . .
S(6) C(4) S(7) 123.06(16) yes . .
S(6) C(4) C(6) 120.33(18) yes . .
S(7) C(4) C(6) 116.60(18) yes . .
S(7) C(5) S(8) 124.40(19) yes . .
S(7) C(5) S(9) 114.10(14) yes . .
S(8) C(5) S(9) 121.50(19) yes . .
S(9) C(6) S(10) 122.21(16) yes . .
S(9) C(6) C(4) 116.03(17) yes . .
S(10) C(6) C(4) 121.75(19) yes . .
S(11) C(7) S(12) 123.15(14) yes . .
S(11) C(7) C(9) 120.5(2) yes . .
S(12) C(7) C(9) 116.3(2) yes . .
S(12) C(8) S(13) 124.23(16) yes . .
S(12) C(8) S(14) 112.8(2) yes . .
S(13) C(8) S(14) 122.9(2) yes . .
S(14) C(9) S(15) 122.67(14) yes . .
S(14) C(9) C(7) 116.1(2) yes . .
S(15) C(9) C(7) 121.2(2) yes . .
S(16) C(10) S(17) 122.08(16) yes . .
S(16) C(10) C(12) 121.29(18) yes . .
S(17) C(10) C(12) 116.62(16) yes . .
S(17) C(11) S(18) 123.04(19) yes . .
S(17) C(11) S(19) 113.39(13) yes . .
S(18) C(11) S(19) 123.58(17) yes . .
S(19) C(12) S(20) 123.27(16) yes . .
S(19) C(12) C(10) 115.47(18) yes . .
S(20) C(12) C(10) 121.23(16) yes . .
N(1) C(13) C(15) 176.7(3) yes . .
N(2) C(14) C(15) 177.0(3) yes . .
C(13) C(15) C(14) 118.1(2) yes . .
C(13) C(15) C(16) 120.3(2) yes . .
C(14) C(15) C(16) 121.6(2) yes . .
C(15) C(16) C(17) 121.0(2) yes . .
C(15) C(16) C(21) 122.1(2) yes . .
C(17) C(16) C(21) 116.9(2) yes . .
C(16) C(17) C(18) 121.5(2) yes . .
C(17) C(18) C(19) 120.7(2) yes . .
C(18) C(19) C(20) 118.5(2) yes . .
C(18) C(19) C(22) 120.2(2) yes . .
C(20) C(19) C(22) 121.0(2) yes . .
C(19) C(20) C(21) 120.3(2) yes . .
C(16) C(21) C(20) 121.8(2) yes . .
N(3) C(22) N(4) 121.8(2) yes . .
N(3) C(22) C(19) 120.06(19) yes . .
N(4) C(22) C(19) 118.1(2) yes . .
N(3) C(23) C(24) 112.7(2) yes . .
N(5) C(24) C(23) 112.7(2) yes . .
N(5) C(27) C(28) 111.9(2) yes . .
N(3) C(28) C(27) 109.71(18) yes . .
N(4) C(29) C(30) 111.9(2) yes . .
N(6) C(30) C(29) 112.09(19) yes . .
N(6) C(33) C(34) 113.2(2) yes . .
N(4) C(34) C(33) 110.13(19) yes . .
C(36) O(1) H(36) 107(3) no . .
C(16) C(17) H(1) 119.2 no . .
C(18) C(17) H(1) 119.2 no . .
C(17) C(18) H(2) 119.6 no . .
C(19) C(18) H(2) 119.6 no . .
C(19) C(20) H(3) 119.8 no . .
C(21) C(20) H(3) 119.8 no . .
C(16) C(21) H(4) 119.1 no . .
C(20) C(21) H(4) 119.1 no . .
N(3) C(23) H(5) 108.5 no . .
N(3) C(23) H(6) 108.7 no . .
C(24) C(23) H(5) 108.7 no . .
C(24) C(23) H(6) 108.7 no . .
H(5) C(23) H(6) 109.5 no . .
N(5) C(24) H(7) 108.8 no . .
N(5) C(24) H(8) 108.6 no . .
C(23) C(24) H(7) 108.7 no . .
C(23) C(24) H(8) 108.6 no . .
H(7) C(24) H(8) 109.5 no . .
N(5) C(25) H(21) 109.4 no . .
N(5) C(25) H(22) 109.6 no . .
N(5) C(25) H(23) 109.5 no . .
H(21) C(25) H(22) 109.5 no . .
H(21) C(25) H(23) 109.5 no . .
H(22) C(25) H(23) 109.5 no . .
N(5) C(26) H(24) 109.5 no . .
N(5) C(26) H(25) 109.5 no . .
N(5) C(26) H(26) 109.3 no . .
H(24) C(26) H(25) 109.5 no . .
H(24) C(26) H(26) 109.5 no . .
H(25) C(26) H(26) 109.5 no . .
N(5) C(27) H(9) 108.9 no . .
N(5) C(27) H(10) 108.8 no . .
C(28) C(27) H(9) 108.9 no . .
C(28) C(27) H(10) 108.8 no . .
H(9) C(27) H(10) 109.5 no . .
N(3) C(28) H(11) 109.4 no . .
N(3) C(28) H(12) 109.5 no . .
C(27) C(28) H(11) 109.4 no . .
C(27) C(28) H(12) 109.3 no . .
H(11) C(28) H(12) 109.5 no . .
N(4) C(29) H(13) 108.8 no . .
N(4) C(29) H(14) 108.9 no . .
C(30) C(29) H(13) 108.8 no . .
C(30) C(29) H(14) 108.9 no . .
H(13) C(29) H(14) 109.5 no . .
N(6) C(30) H(15) 108.8 no . .
N(6) C(30) H(16) 108.9 no . .
C(29) C(30) H(15) 108.8 no . .
C(29) C(30) H(16) 108.9 no . .
H(15) C(30) H(16) 109.5 no . .
N(6) C(31) H(27) 109.3 no . .
N(6) C(31) H(28) 109.6 no . .
N(6) C(31) H(29) 109.5 no . .
H(27) C(31) H(28) 109.5 no . .
H(27) C(31) H(29) 109.5 no . .
H(28) C(31) H(29) 109.5 no . .
N(6) C(32) H(30) 109.4 no . .
N(6) C(32) H(31) 109.6 no . .
N(6) C(32) H(32) 109.4 no . .
H(30) C(32) H(31) 109.5 no . .
H(30) C(32) H(32) 109.5 no . .
H(31) C(32) H(32) 109.5 no . .
N(6) C(33) H(17) 108.5 no . .
N(6) C(33) H(18) 108.5 no . .
C(34) C(33) H(17) 108.6 no . .
C(34) C(33) H(18) 108.5 no . .
H(17) C(33) H(18) 109.5 no . .
N(4) C(34) H(19) 109.3 no . .
N(4) C(34) H(20) 109.3 no . .
C(33) C(34) H(19) 109.3 no . .
C(33) C(34) H(20) 109.3 no . .
H(19) C(34) H(20) 109.5 no . .
O(1) C(36) H(33) 109.9 no . .
O(1) C(36) H(34) 109.0 no . .
O(1) C(36) H(35) 109.5 no . .
H(33) C(36) H(34) 109.5 no . .
H(33) C(36) H(35) 109.5 no . .
H(34) C(36) H(35) 109.5 no . .

loop_
_geom_bond_atom_site_label_1
_geom_bond_atom_site_label_2
_geom_bond_distance
_geom_bond_publ_flag
_geom_bond_site_symmetry_2
Ni(1) S(1) 2.1674(9) yes .
Ni(1) S(5) 2.1598(9) yes .
Ni(1) S(6) 2.1705(7) yes .
Ni(1) S(10) 2.1436(8) yes .
Ni(2) S(11) 2.1458(6) yes .
Ni(2) S(11) 2.1458(6) yes 2_555
Ni(2) S(15) 2.1644(7) yes .
Ni(2) S(15) 2.1644(7) yes 2_555
Ni(3) S(16) 2.1579(7) yes .
Ni(3) S(16) 2.1579(7) yes 2_565
Ni(3) S(20) 2.1658(6) yes .
Ni(3) S(20) 2.1658(6) yes 2_565
S(1) C(1) 1.709(3) yes .
S(2) C(1) 1.741(2) yes .
S(2) C(2) 1.729(3) yes .
S(3) C(2) 1.642(2) yes .
S(4) C(2) 1.728(3) yes .
S(4) C(3) 1.740(2) yes .
S(5) C(3) 1.718(2) yes .
S(6) C(4) 1.721(2) yes .
S(7) C(4) 1.742(2) yes .
S(7) C(5) 1.725(3) yes .
S(8) C(5) 1.645(2) yes .
S(9) C(5) 1.724(3) yes .
S(9) C(6) 1.737(2) yes .
S(10) C(6) 1.707(2) yes .
S(11) C(7) 1.726(3) yes .
S(12) C(7) 1.732(2) yes .
S(12) C(8) 1.741(3) yes .
S(13) C(8) 1.628(4) yes .
S(14) C(8) 1.732(2) yes .
S(14) C(9) 1.743(3) yes .
S(15) C(9) 1.718(2) yes .
S(16) C(10) 1.715(2) yes .
S(17) C(10) 1.728(2) yes .
S(17) C(11) 1.717(2) yes .
S(18) C(11) 1.641(2) yes .
S(19) C(11) 1.736(3) yes .
S(19) C(12) 1.742(2) yes .
S(20) C(12) 1.711(2) yes .
O(1) C(36) 1.372(6) yes .
N(1) C(13) 1.143(4) yes .
N(2) C(14) 1.149(4) yes .
N(3) C(22) 1.340(3) yes .
N(3) C(23) 1.476(3) yes .
N(3) C(28) 1.470(2) yes .
N(4) C(22) 1.337(2) yes .
N(4) C(29) 1.481(3) yes .
N(4) C(34) 1.473(3) yes .
N(5) C(24) 1.501(3) yes .
N(5) C(25) 1.504(3) yes .
N(5) C(26) 1.486(5) yes .
N(5) C(27) 1.505(3) yes .
N(6) C(30) 1.511(3) yes .
N(6) C(31) 1.490(3) yes .
N(6) C(32) 1.503(4) yes .
N(6) C(33) 1.508(3) yes .
C(1) C(3) 1.356(5) yes .
C(4) C(6) 1.352(3) yes .
C(7) C(9) 1.358(3) yes .
C(10) C(12) 1.362(3) yes .
C(13) C(15) 1.397(4) yes .
C(14) C(15) 1.403(4) yes .
C(15) C(16) 1.437(3) yes .
C(16) C(17) 1.403(3) yes .
C(16) C(21) 1.405(3) yes .
C(17) C(18) 1.367(3) yes .
C(18) C(19) 1.397(3) yes .
C(19) C(20) 1.396(3) yes .
C(19) C(22) 1.459(3) yes .
C(20) C(21) 1.371(3) yes .
C(23) C(24) 1.486(3) yes .
C(27) C(28) 1.506(3) yes .
C(29) C(30) 1.493(3) yes .
C(33) C(34) 1.509(3) yes .
O(1) H(36) 0.91(3) no .
C(17) H(1) 0.950 no .
C(18) H(2) 0.950 no .
C(20) H(3) 0.950 no .
C(21) H(4) 0.950 no .
C(23) H(5) 0.950 no .
C(23) H(6) 0.950 no .
C(24) H(7) 0.950 no .
C(24) H(8) 0.950 no .
C(25) H(21) 0.950 no .
C(25) H(22) 0.950 no .
C(25) H(23) 0.950 no .
C(26) H(24) 0.950 no .
C(26) H(25) 0.950 no .
C(26) H(26) 0.950 no .
C(27) H(9) 0.950 no .
C(27) H(10) 0.950 no .
C(28) H(11) 0.950 no .
C(28) H(12) 0.950 no .
C(29) H(13) 0.950 no .
C(29) H(14) 0.950 no .
C(30) H(15) 0.950 no .
C(30) H(16) 0.950 no .
C(31) H(27) 0.950 no .
C(31) H(28) 0.950 no .
C(31) H(29) 0.950 no .
C(32) H(30) 0.950 no .
C(32) H(31) 0.950 no .
C(32) H(32) 0.950 no .
C(33) H(17) 0.950 no .
C(33) H(18) 0.950 no .
C(34) H(19) 0.950 no .
C(34) H(20) 0.950 no .
C(36) H(33) 0.950 no .
C(36) H(34) 0.950 no .
C(36) H(35) 0.950 no .

loop_
_geom_contact_atom_site_label_1
_geom_contact_atom_site_label_2
_geom_contact_distance
_geom_contact_site_symmetry_2
S(1) S(9) 3.4966(14) 2_566
S(1) S(10) 3.5704(13) 2_566
S(4) N(1) 3.489(4) 2_656
S(7) C(14) 3.422(3) 2_566
S(8) C(13) 3.496(4) 2_566
S(9) S(1) 3.4966(14) 2_566
S(10) S(1) 3.5704(13) 2_566
S(10) S(10) 3.5495(12) 2_566
S(10) C(24) 3.385(2) 2_566
S(11) S(18) 3.4106(9) 2_655
S(14) N(2) 3.442(2) .
S(14) C(10) 3.524(2) .
S(14) C(12) 3.315(2) .
S(16) C(26) 3.595(3) 2_566
S(17) S(17) 3.3394(11) 2_665
S(17) S(18) 3.5418(13) 2_665
S(18) S(11) 3.4106(9) 2_655
S(18) S(17) 3.5418(13) 2_665
O(1) N(1) 2.824(4) 2_656
O(1) N(3) 3.169(4) .
O(1) C(22) 3.424(5) .
O(1) C(23) 3.159(4) .
O(1) C(34) 3.247(5) .
N(1) S(4) 3.489(4) 2_656
N(1) O(1) 2.824(4) 2_656
N(1) C(2) 3.598(4) 2_656
N(1) C(36) 3.213(5) 2_656
N(2) S(14) 3.442(2) .
N(2) N(4) 3.155(3) 2_556
N(2) C(7) 3.537(3) .
N(2) C(9) 3.346(3) .
N(2) C(22) 3.542(4) 2_556
N(2) C(28) 3.278(5) 2_556
N(2) C(29) 3.173(3) 2_556
N(2) C(34) 3.422(4) 2_556
N(3) O(1) 3.169(4) .
N(4) N(2) 3.155(3) 2_556
C(2) N(1) 3.598(4) 2_656
C(5) C(15) 3.502(4) 2_566
C(5) C(16) 3.466(4) 2_566
C(6) C(21) 3.592(3) 2_566
C(7) N(2) 3.537(3) .
C(9) N(2) 3.346(3) .
C(9) C(36) 3.504(4) 1_554
C(10) S(14) 3.524(2) .
C(12) S(14) 3.315(2) .
C(13) S(8) 3.496(4) 2_566
C(14) S(7) 3.422(3) 2_566
C(15) C(5) 3.502(4) 2_566
C(16) C(5) 3.466(4) 2_566
C(21) C(6) 3.592(3) 2_566
C(22) O(1) 3.424(5) .
C(22) N(2) 3.542(4) 2_556
C(23) O(1) 3.159(4) .
C(24) S(10) 3.385(2) 2_566
C(26) S(16) 3.595(3) 2_566
C(28) N(2) 3.278(5) 2_556
C(29) N(2) 3.173(3) 2_556
C(34) O(1) 3.247(5) .
C(34) N(2) 3.422(4) 2_556
C(36) N(1) 3.213(5) 2_656
C(36) C(9) 3.504(4) 1_556
Ni(1) H(8) 3.057 .
Ni(1) H(26) 3.270 .
Ni(2) H(12) 3.362 1_554
Ni(2) H(12) 3.362 2_556
Ni(2) H(19) 3.441 1_554
Ni(2) H(19) 3.441 2_556
Ni(2) H(20) 3.301 1_554
Ni(2) H(20) 3.301 2_556
Ni(3) H(31) 3.476 1_564
Ni(3) H(31) 3.476 2_556
S(1) H(8) 3.353 .
S(1) H(23) 3.215 2_566
S(3) H(1) 3.598 2_656
S(3) H(3) 3.274 1_655
S(3) H(7) 3.208 1_655
S(3) H(10) 3.333 1_655
S(3) H(23) 3.294 1_655
S(4) H(22) 3.233 1_655
S(4) H(23) 3.215 1_655
S(5) H(16) 2.914 1_565
S(5) H(32) 3.468 1_565
S(6) H(13) 3.294 1_565
S(6) H(16) 3.380 1_565
S(6) H(26) 3.055 .
S(6) H(32) 2.821 1_565
S(8) H(1) 3.598 2_566
S(8) H(2) 2.829 1_465
S(8) H(15) 2.809 1_465
S(8) H(18) 2.797 1_465
S(8) H(29) 3.074 1_465
S(9) H(6) 3.368 2_566
S(10) H(6) 3.463 2_566
S(10) H(7) 2.894 2_566
S(10) H(8) 3.115 .
S(10) H(8) 3.080 2_566
S(11) H(9) 2.943 2_556
S(11) H(11) 3.322 2_556
S(11) H(12) 3.318 2_556
S(11) H(17) 2.951 1_554
S(11) H(34) 3.522 1_554
S(12) H(34) 3.517 1_554
S(13) H(17) 3.470 2_656
S(13) H(18) 3.148 2_656
S(13) H(34) 3.456 2_656
S(14) H(34) 3.464 1_554
S(15) H(12) 3.457 1_554
S(15) H(17) 3.591 2_556
S(15) H(20) 2.920 2_556
S(15) H(24) 3.283 1_554
S(15) H(30) 2.888 2_556
S(15) H(34) 3.424 1_554
S(15) H(35) 3.417 1_554
S(16) H(25) 2.816 2_566
S(16) H(31) 3.098 1_564
S(17) H(27) 3.463 1_564
S(17) H(28) 2.951 2_656
S(18) H(9) 3.186 1_654
S(18) H(22) 3.182 1_654
S(18) H(25) 3.526 1_654
S(18) H(28) 3.383 2_656
S(19) H(27) 3.058 1_564
S(19) H(33) 3.144 1_554
S(19) H(35) 3.594 1_554
S(20) H(26) 3.332 1_554
S(20) H(31) 3.435 1_564
S(20) H(32) 3.233 1_564
S(20) H(35) 3.352 1_554
O(1) H(5) 2.468 .
O(1) H(6) 3.495 .
O(1) H(12) 3.078 .
O(1) H(18) 3.241 .
O(1) H(19) 2.467 .
N(1) H(33) 2.689 2_656
N(1) H(36) 1.96(4) 2_656
N(2) H(10) 3.555 2_556
N(2) H(11) 2.410 2_556
N(2) H(13) 2.472 2_556
N(2) H(14) 3.574 2_556
N(2) H(20) 2.802 2_556
N(2) H(30) 3.382 2_556
C(2) H(23) 3.567 1_655
C(4) H(4) 3.409 2_566
C(4) H(21) 3.112 .
C(5) H(29) 3.505 1_465
C(6) H(4) 3.446 2_566
C(6) H(21) 3.122 .
C(7) H(9) 3.572 2_556
C(7) H(11) 3.429 2_556
C(7) H(34) 2.861 1_554
C(9) H(20) 3.428 2_556
C(9) H(30) 3.533 2_556
C(9) H(34) 2.825 1_554
C(9) H(35) 3.345 1_554
C(10) H(27) 3.314 1_564
C(10) H(31) 2.897 1_564
C(11) H(27) 3.198 1_564
C(11) H(28) 3.543 2_656
C(12) H(27) 3.116 1_564
C(12) H(31) 3.059 1_564
C(12) H(32) 3.432 1_564
C(13) H(36) 2.95(4) 2_656
C(14) H(10) 3.391 2_556
C(14) H(11) 3.037 2_556
C(14) H(13) 3.206 2_556
C(20) H(4) 3.463 2_556
C(21) H(3) 3.440 2_556
C(23) H(36) 3.54(4) .
C(26) H(35) 3.387 .
C(29) H(4) 3.241 2_556
C(36) H(5) 3.194 .
C(36) H(12) 3.437 .
C(36) H(19) 3.173 .
C(36) H(24) 3.477 .
H(1) S(3) 3.598 2_656
H(1) S(8) 3.598 2_566
H(2) S(8) 2.829 1_645
H(3) S(3) 3.274 1_455
H(3) C(21) 3.440 2_556
H(3) H(4) 3.405 2_556
H(4) C(4) 3.409 2_566
H(4) C(6) 3.446 2_566
H(4) C(20) 3.463 2_556
H(4) C(29) 3.241 2_556
H(4) H(3) 3.405 2_556
H(4) H(13) 2.873 2_556
H(4) H(14) 2.786 2_556
H(5) O(1) 2.468 .
H(5) C(36) 3.194 .
H(5) H(35) 2.901 .
H(5) H(36) 2.871 .
H(6) S(9) 3.368 2_566
H(6) S(10) 3.463 2_566
H(6) O(1) 3.495 .
H(7) S(3) 3.208 1_455
H(7) S(10) 2.894 2_566
H(8) Ni(1) 3.057 .
H(8) S(1) 3.353 .
H(8) S(10) 3.115 .
H(8) S(10) 3.080 2_566
H(9) S(11) 2.943 2_556
H(9) S(18) 3.186 1_456
H(9) C(7) 3.572 2_556
H(10) S(3) 3.333 1_455
H(10) N(2) 3.555 2_556
H(10) C(14) 3.391 2_556
H(11) S(11) 3.322 2_556
H(11) N(2) 2.410 2_556
H(11) C(7) 3.429 2_556
H(11) C(14) 3.037 2_556
H(12) Ni(2) 3.362 1_556
H(12) S(11) 3.318 2_556
H(12) S(15) 3.457 1_556
H(12) O(1) 3.078 .
H(12) C(36) 3.437 .
H(12) H(34) 3.547 .
H(12) H(35) 3.089 .
H(13) S(6) 3.294 1_545
H(13) N(2) 2.472 2_556
H(13) C(14) 3.206 2_556
H(13) H(4) 2.873 2_556
H(14) N(2) 3.574 2_556
H(14) H(4) 2.786 2_556
H(15) S(8) 2.809 1_645
H(16) S(5) 2.914 1_545
H(16) S(6) 3.380 1_545
H(17) S(11) 2.951 1_556
H(17) S(13) 3.470 2_656
H(17) S(15) 3.591 2_556
H(18) S(8) 2.797 1_645
H(18) S(13) 3.148 2_656
H(18) O(1) 3.241 .
H(18) H(36) 3.380 .
H(19) Ni(2) 3.441 1_556
H(19) O(1) 2.467 .
H(19) C(36) 3.173 .
H(19) H(34) 2.982 .
H(19) H(35) 3.444 .
H(19) H(36) 3.151 .
H(20) Ni(2) 3.301 1_556
H(20) S(15) 2.920 2_556
H(20) N(2) 2.802 2_556
H(20) C(9) 3.428 2_556
H(21) C(4) 3.112 .
H(21) C(6) 3.122 .
H(22) S(4) 3.233 1_455
H(22) S(18) 3.182 1_456
H(23) S(1) 3.215 2_566
H(23) S(3) 3.294 1_455
H(23) S(4) 3.215 1_455
H(23) C(2) 3.567 1_455
H(24) S(15) 3.283 1_556
H(24) C(36) 3.477 .
H(24) H(35) 2.673 .
H(25) S(16) 2.816 2_566
H(25) S(18) 3.526 1_456
H(26) Ni(1) 3.270 .
H(26) S(6) 3.055 .
H(26) S(20) 3.332 1_556
H(26) H(35) 3.253 .
H(27) S(17) 3.463 1_546
H(27) S(19) 3.058 1_546
H(27) C(10) 3.314 1_546
H(27) C(11) 3.198 1_546
H(27) C(12) 3.116 1_546
H(28) S(17) 2.951 2_656
H(28) S(18) 3.383 2_656
H(28) C(11) 3.543 2_656
H(29) S(8) 3.074 1_645
H(29) C(5) 3.505 1_645
H(30) S(15) 2.888 2_556
H(30) N(2) 3.382 2_556
H(30) C(9) 3.533 2_556
H(31) Ni(3) 3.476 1_546
H(31) S(16) 3.098 1_546
H(31) S(20) 3.435 1_546
H(31) C(10) 2.897 1_546
H(31) C(12) 3.059 1_546
H(32) S(5) 3.468 1_545
H(32) S(6) 2.821 1_545
H(32) S(20) 3.233 1_546
H(32) C(12) 3.432 1_546
H(33) S(19) 3.144 1_556
H(33) N(1) 2.689 2_656
H(34) S(11) 3.522 1_556
H(34) S(12) 3.517 1_556
H(34) S(13) 3.456 2_656
H(34) S(14) 3.464 1_556
H(34) S(15) 3.424 1_556
H(34) C(7) 2.861 1_556
H(34) C(9) 2.825 1_556
H(34) H(12) 3.547 .
H(34) H(19) 2.982 .
H(35) S(15) 3.417 1_556
H(35) S(19) 3.594 1_556
H(35) S(20) 3.352 1_556
H(35) C(9) 3.345 1_556
H(35) C(26) 3.387 .
H(35) H(5) 2.901 .
H(35) H(12) 3.089 .
H(35) H(19) 3.444 .
H(35) H(24) 2.673 .
H(35) H(26) 3.253 .
H(36) N(1) 1.96(4) 2_656
H(36) C(13) 2.95(4) 2_656
H(36) C(23) 3.54(4) .
H(36) H(5) 2.871 .
H(36) H(18) 3.380 .
H(36) H(19) 3.151 .

loop_
_geom_torsion_atom_site_label_1
_geom_torsion_atom_site_label_2
_geom_torsion_atom_site_label_3
_geom_torsion_atom_site_label_4
_geom_torsion
_geom_torsion_site_symmetry_1
_geom_torsion_site_symmetry_3
_geom_torsion_site_symmetry_4
S(1) Ni(1) S(5) C(3) 4.83(11) . . .
S(5) Ni(1) S(1) C(1) -4.68(11) . . .
S(1) Ni(1) S(6) C(4) -63.4(5) . . .
S(6) Ni(1) S(1) C(1) -120.8(5) . . .
S(1) Ni(1) S(10) C(6) 175.22(10) . . .
S(10) Ni(1) S(1) C(1) 173.59(11) . . .
S(5) Ni(1) S(6) C(4) -179.59(10) . . .
S(6) Ni(1) S(5) C(3) -178.15(11) . . .
S(5) Ni(1) S(10) C(6) -124.4(10) . . .
S(10) Ni(1) S(5) C(3) -55.5(11) . . .
S(6) Ni(1) S(10) C(6) -1.75(10) . . .
S(10) Ni(1) S(6) C(4) 2.08(10) . . .
S(11) Ni(2) S(15) C(9) -4.25(8) . . .
S(15) Ni(2) S(11) C(7) 3.72(8) . . .
S(11) Ni(2) S(15) C(9) -175.75(8) . 2_555 2_555
S(15) Ni(2) S(11) C(7) -176.28(8) 2_555 . .
S(11) Ni(2) S(15) C(9) 175.75(8) 2_555 . .
S(15) Ni(2) S(11) C(7) 176.28(8) . 2_555 2_555
S(11) Ni(2) S(15) C(9) 4.25(8) 2_555 2_555 2_555
S(15) Ni(2) S(11) C(7) -3.72(8) 2_555 2_555 2_555
S(16) Ni(3) S(20) C(12) -2.13(8) . . .
S(20) Ni(3) S(16) C(10) 2.13(8) . . .
S(16) Ni(3) S(20) C(12) -177.87(8) . 2_565 2_565
S(20) Ni(3) S(16) C(10) -177.87(8) 2_565 . .
S(16) Ni(3) S(20) C(12) 177.87(8) 2_565 . .
S(20) Ni(3) S(16) C(10) 177.87(8) . 2_565 2_565
S(16) Ni(3) S(20) C(12) 2.13(8) 2_565 2_565 2_565
S(20) Ni(3) S(16) C(10) -2.13(8) 2_565 2_565 2_565
Ni(1) S(1) C(1) S(2) -176.10(17) . . .
Ni(1) S(1) C(1) C(3) 3.5(2) . . .
C(1) S(2) C(2) S(3) -178.0(2) . . .
C(1) S(2) C(2) S(4) 0.7(2) . . .
C(2) S(2) C(1) S(1) 179.1(2) . . .
C(2) S(2) C(1) C(3) -0.5(2) . . .
C(2) S(4) C(3) S(5) -179.6(2) . . .
C(2) S(4) C(3) C(1) 0.4(2) . . .
C(3) S(4) C(2) S(2) -0.7(2) . . .
C(3) S(4) C(2) S(3) 178.1(2) . . .
Ni(1) S(5) C(3) S(4) 175.81(16) . . .
Ni(1) S(5) C(3) C(1) -4.2(2) . . .
Ni(1) S(6) C(4) S(7) 178.62(15) . . .
Ni(1) S(6) C(4) C(6) -2.2(2) . . .
C(4) S(7) C(5) S(8) -175.9(2) . . .
C(4) S(7) C(5) S(9) 3.3(2) . . .
C(5) S(7) C(4) S(6) 176.51(19) . . .
C(5) S(7) C(4) C(6) -2.7(2) . . .
C(5) S(9) C(6) S(10) -177.96(19) . . .
C(5) S(9) C(6) C(4) 1.0(2) . . .
C(6) S(9) C(5) S(7) -2.9(2) . . .
C(6) S(9) C(5) S(8) 176.4(2) . . .
Ni(1) S(10) C(6) S(9) 179.84(15) . . .
Ni(1) S(10) C(6) C(4) 0.9(2) . . .
Ni(2) S(11) C(7) S(12) 178.17(12) . . .
Ni(2) S(11) C(7) C(9) -2.2(2) . . .
C(7) S(12) C(8) S(13) -179.18(18) . . .
C(7) S(12) C(8) S(14) -0.32(17) . . .
C(8) S(12) C(7) S(11) 179.93(14) . . .
C(8) S(12) C(7) C(9) 0.3(2) . . .
C(8) S(14) C(9) S(15) -178.43(16) . . .
C(8) S(14) C(9) C(7) -0.02(18) . . .
C(9) S(14) C(8) S(12) 0.23(17) . . .
C(9) S(14) C(8) S(13) 179.11(18) . . .
Ni(2) S(15) C(9) S(14) -177.50(12) . . .
Ni(2) S(15) C(9) C(7) 4.2(2) . . .
Ni(3) S(16) C(10) S(17) 179.59(12) . . .
Ni(3) S(16) C(10) C(12) -1.7(2) . . .
C(10) S(17) C(11) S(18) -179.66(17) . . .
C(10) S(17) C(11) S(19) 0.54(16) . . .
C(11) S(17) C(10) S(16) 177.98(15) . . .
C(11) S(17) C(10) C(12) -0.8(2) . . .
C(11) S(19) C(12) S(20) -178.30(15) . . .
C(11) S(19) C(12) C(10) -0.3(2) . . .
C(12) S(19) C(11) S(17) -0.24(16) . . .
C(12) S(19) C(11) S(18) 179.97(14) . . .
Ni(3) S(20) C(12) S(19) 179.60(12) . . .
Ni(3) S(20) C(12) C(10) 1.7(2) . . .
C(22) N(3) C(23) C(24) 139.7(2) . . .
C(23) N(3) C(22) N(4) 144.1(2) . . .
C(23) N(3) C(22) C(19) -37.1(3) . . .
C(22) N(3) C(28) C(27) -137.7(2) . . .
C(28) N(3) C(22) N(4) -24.7(4) . . .
C(28) N(3) C(22) C(19) 154.1(2) . . .
C(23) N(3) C(28) C(27) 52.6(3) . . .
C(28) N(3) C(23) C(24) -50.4(3) . . .
C(22) N(4) C(29) C(30) 135.9(2) . . .
C(29) N(4) C(22) N(3) 146.3(2) . . .
C(29) N(4) C(22) C(19) -32.5(3) . . .
C(22) N(4) C(34) C(33) -136.9(2) . . .
C(34) N(4) C(22) N(3) -22.5(3) . . .
C(34) N(4) C(22) C(19) 158.7(2) . . .
C(29) N(4) C(34) C(33) 53.4(2) . . .
C(34) N(4) C(29) C(30) -54.1(2) . . .
C(25) N(5) C(24) C(23) -173.4(2) . . .
C(26) N(5) C(24) C(23) 67.0(3) . . .
C(24) N(5) C(27) C(28) 60.4(2) . . .
C(27) N(5) C(24) C(23) -56.8(3) . . .
C(25) N(5) C(27) C(28) 176.0(2) . . .
C(26) N(5) C(27) C(28) -64.7(2) . . .
C(31) N(6) C(30) C(29) -173.5(2) . . .
C(32) N(6) C(30) C(29) 67.3(2) . . .
C(30) N(6) C(33) C(34) 56.2(2) . . .
C(33) N(6) C(30) C(29) -55.3(3) . . .
C(31) N(6) C(33) C(34) 174.5(2) . . .
C(32) N(6) C(33) C(34) -66.4(2) . . .
S(1) C(1) C(3) S(4) -179.50(17) . . .
S(1) C(1) C(3) S(5) 0.5(4) . . .
S(2) C(1) C(3) S(4) 0.1(2) . . .
S(2) C(1) C(3) S(5) -179.89(17) . . .
S(6) C(4) C(6) S(9) -178.09(15) . . .
S(6) C(4) C(6) S(10) 0.9(3) . . .
S(7) C(4) C(6) S(9) 1.2(3) . . .
S(7) C(4) C(6) S(10) -179.83(16) . . .
S(11) C(7) C(9) S(14) -179.83(12) . . .
S(11) C(7) C(9) S(15) -1.4(2) . . .
S(12) C(7) C(9) S(14) -0.2(2) . . .
S(12) C(7) C(9) S(15) 178.22(12) . . .
S(16) C(10) C(12) S(19) -178.04(12) . . .
S(16) C(10) C(12) S(20) 0.0(2) . . .
S(17) C(10) C(12) S(19) 0.7(2) . . .
S(17) C(10) C(12) S(20) 178.77(12) . . .
N(1) C(13) C(15) C(14) -177(7) . . .
N(1) C(13) C(15) C(16) 1(6) . . .
N(2) C(14) C(15) C(13) -179(5) . . .
N(2) C(14) C(15) C(16) 3(5) . . .
C(13) C(15) C(16) C(17) -0.5(4) . . .
C(13) C(15) C(16) C(21) -179.8(3) . . .
C(14) C(15) C(16) C(17) 177.6(3) . . .
C(14) C(15) C(16) C(21) -1.8(4) . . .
C(15) C(16) C(17) C(18) -174.3(3) . . .
C(15) C(16) C(21) C(20) 175.5(2) . . .
C(17) C(16) C(21) C(20) -3.9(4) . . .
C(21) C(16) C(17) C(18) 5.1(4) . . .
C(16) C(17) C(18) C(19) -2.1(4) . . .
C(17) C(18) C(19) C(20) -2.3(4) . . .
C(17) C(18) C(19) C(22) 172.6(2) . . .
C(18) C(19) C(20) C(21) 3.4(4) . . .
C(18) C(19) C(22) N(3) 134.2(2) . . .
C(18) C(19) C(22) N(4) -47.1(4) . . .
C(20) C(19) C(22) N(3) -51.1(4) . . .
C(20) C(19) C(22) N(4) 127.7(2) . . .
C(22) C(19) C(20) C(21) -171.4(2) . . .
C(19) C(20) C(21) C(16) -0.3(4) . . .
N(3) C(23) C(24) N(5) 53.0(3) . . .
N(5) C(27) C(28) N(3) -59.3(3) . . .
N(4) C(29) C(30) N(6) 55.3(2) . . .
N(6) C(33) C(34) N(4) -55.8(2) . . .
